data_2105907
loop_
_publ_author_name
'Allan, David R.'
'Bailey, Daniel'
'Bird, Nigel'
'Blake, Alexander J.'
'Champness, Neil R.'
'Huang, Deguang'
'Keane, Conal P.'
'McMaster, Jonathan'
'Prior, Timothy J.'
'Tidey, Jeremiah P.'
'Schr\"oder, Martin'

_publ_section_title
;
 High-pressure studies of palladium and platinum thioether macrocyclic
 dihalide complexes
;
_journal_coeditor_code XK5015
_journal_issue 3
_journal_name_full 'Acta Crystallographica Section B'
_journal_page_first 469
_journal_page_last 486
_journal_paper_doi 10.1107/S2052520614008786
_journal_volume 70
_journal_year 2014
_chemical_formula_moiety 'C6 H12 Br2 Pt S3'
_chemical_formula_sum 'C6 H12 Br2 Pt S3'
_chemical_formula_weight 535.25
_chemical_name_systematic
;
 ?
;
_space_group_IT_number 19
_symmetry_cell_setting orthorhombic
_symmetry_space_group_name_Hall 'P 2ac 2ab'
_symmetry_space_group_name_H-M 'P 21 21 21'
_atom_sites_solution_hydrogens geom
_atom_sites_solution_primary isomor
_audit_creation_method SHELXL97
_cell_angle_alpha 90.00
_cell_angle_beta 90.00
_cell_angle_gamma 90.00
_cell_formula_units_Z 4
_cell_length_a 7.4515(12)
_cell_length_b 12.068(2)
_cell_length_c 12.92(4)
_cell_measurement_pressure 270000
_cell_measurement_reflns_used 3383
_cell_measurement_temperature 296(2)
_cell_measurement_theta_max 30.2844
_cell_measurement_theta_min 1.6356
_cell_volume 1162(4)
_computing_cell_refinement
;CrysAlisPro, Oxford Diffraction Ltd.,
Version 1.171.34.9 (release 08-12-2009 CrysAlis171 .NET)
(compiled Dec  8 2009,17:31:18)
;
_computing_data_collection 'CrystalClear (Rigaku, 2008)'
_computing_data_reduction
;
CrysAlisPro, Oxford Diffraction Ltd.,
Version 1.171.34.9 (release 08-12-2009 CrysAlis171 .NET)
(compiled Dec  8 2009,17:31:18)
;
_computing_publication_material 'enCIFer (Allen et al., 2004); PLATON (Spek, 2009)'
_computing_structure_refinement 'SHELXL97 (Sheldrick, 2008)'
_diffrn_ambient_temperature 296(2)
_diffrn_detector_area_resol_mean 28.5714
_diffrn_measured_fraction_theta_full 0.346
_diffrn_measured_fraction_theta_max 0.306
_diffrn_measurement_device_type 'Rigaku 724 CCD area detector on Crystal Logic 4-circle kappa goniometer'
_diffrn_measurement_method omega
_diffrn_radiation_monochromator 'silicon double crystal'
_diffrn_radiation_source 'Diamond Light Source Beamline I19'
_diffrn_radiation_type synchrotron
_diffrn_radiation_wavelength 0.6889
_diffrn_reflns_av_R_equivalents 0.044
_diffrn_reflns_av_sigmaI/netI 0.044
_diffrn_reflns_limit_h_max 10
_diffrn_reflns_limit_h_min -8
_diffrn_reflns_limit_k_max 15
_diffrn_reflns_limit_k_min -17
_diffrn_reflns_limit_l_max 5
_diffrn_reflns_limit_l_min -5
_diffrn_reflns_number 4324
_diffrn_reflns_theta_full 27.50
_diffrn_reflns_theta_max 29.72
_diffrn_reflns_theta_min 3.11
_exptl_absorpt_coefficient_mu 19.442
_exptl_absorpt_correction_T_max 1.00000
_exptl_absorpt_correction_T_min 0.52278
_exptl_absorpt_correction_type multi-scan
_exptl_absorpt_process_details
;
CrysAlisPro, Oxford Diffraction Ltd.,
Version 1.171.34.9 (release 08-12-2009 CrysAlis171 .NET)
(compiled Dec  8 2009,17:31:18)
Empirical absorption correction using spherical harmonics,
 implemented in SCALE3 ABSPACK scaling algorithm.
;
_exptl_crystal_colour red
_exptl_crystal_density_diffrn 3.060
_exptl_crystal_density_method 'not measured'
_exptl_crystal_description block
_exptl_crystal_F_000 976
_exptl_crystal_size_max 0.15
_exptl_crystal_size_mid 0.1
_exptl_crystal_size_min 0.1
_refine_diff_density_max 0.34
_refine_diff_density_min -0.39
_refine_ls_abs_structure_details 'Flack H D (1983), Acta Cryst. A39, 876-881'
_refine_ls_abs_structure_Flack -0.019(12)
_refine_ls_extinction_method none
_refine_ls_goodness_of_fit_ref 1.06
_refine_ls_hydrogen_treatment constr
_refine_ls_matrix_type full
_refine_ls_number_parameters 109
_refine_ls_number_reflns 1008
_refine_ls_number_restraints 102
_refine_ls_restrained_S_all 1.03
_refine_ls_R_factor_all 0.0281
_refine_ls_R_factor_gt 0.0235
_refine_ls_shift/su_max 0.036
_refine_ls_shift/su_mean 0.006
_refine_ls_structure_factor_coef Fsqd
_refine_ls_weighting_details 'calc w=1/[\s^2^(Fo^2^)+(0.004P)^2^] where P=(Fo^2^+2Fc^2^)/3'
_refine_ls_weighting_scheme calc
_refine_ls_wR_factor_gt 0.0378
_refine_ls_wR_factor_ref 0.0392
_reflns_number_gt 936
_reflns_number_total 1008
_reflns_threshold_expression >2sigma(I)
_cod_data_source_file xk5015sup1.cif
_cod_data_source_block cmpd_4_2.7_kbar
_cod_database_code 2105907
_cod_database_fobs_code 2105907

loop_
_symmetry_equiv_pos_as_xyz
'x, y, z'
'-x+1/2, -y, z+1/2'
'-x, y+1/2, -z+1/2'
'x+1/2, -y+1/2, -z'

loop_
_atom_site_type_symbol
_atom_site_label
_atom_site_fract_x
_atom_site_fract_y
_atom_site_fract_z
_atom_site_U_iso_or_equiv
_atom_site_adp_type
_atom_site_calc_flag
_atom_site_refinement_flags
_atom_site_occupancy
_atom_site_symmetry_multiplicity
Pt Pt1 -0.92133(3) -0.12491(2) -0.61249(8) 0.0355(6) Uani d U 1 1
Br Br1 -0.76722(13) -0.23868(7) -0.7442(3) 0.0574(15) Uani d U 1 1
Br Br2 -1.16170(11) -0.07939(8) -0.7379(3) 0.0561(15) Uani d U 1 1
S S1 -0.7000(2) 0.10150(15) -0.6013(6) 0.048(3) Uani d DU 1 1
C C2 -0.5573(9) 0.0415(5) -0.5020(12) 0.044(3) Uani d DU 1 1
H H2A -0.4418 0.0785 -0.5041 0.053 Uiso calc R 1 1
H H2B -0.6105 0.0567 -0.4350 0.053 Uiso calc R 1 1
C C3 -0.5265(8) -0.0823(5) -0.5111(19) 0.042(3) Uani d DU 1 1
H H3B -0.4364 -0.1026 -0.4603 0.051 Uiso calc R 1 1
H H3A -0.4753 -0.0964 -0.5788 0.051 Uiso calc R 1 1
S S4 -0.7131(2) -0.17426(14) -0.4949(6) 0.0398(15) Uani d DU 1 1
C C5 -0.8051(9) -0.1408(6) -0.3676(10) 0.0461(19) Uani d DU 1 1
H H5A -0.8689 -0.2050 -0.3415 0.055 Uiso calc R 1 1
H H5B -0.7064 -0.1259 -0.3206 0.055 Uiso calc R 1 1
C C6 -0.9306(10) -0.0428(6) -0.3664(10) 0.0443(19) Uani d DU 1 1
H H6A -0.8611 0.0246 -0.3585 0.053 Uiso calc R 1 1
H H6B -1.0100 -0.0489 -0.3071 0.053 Uiso calc R 1 1
S S7 -1.0650(2) -0.03300(14) -0.4838(5) 0.0407(15) Uani d DU 1 1
C C8 -1.0516(8) 0.1110(5) -0.5176(19) 0.045(3) Uani d DU 1 1
H H8B -1.1091 0.1197 -0.5845 0.053 Uiso calc R 1 1
H H8A -1.1238 0.1516 -0.4679 0.053 Uiso calc R 1 1
C C9 -0.8725(8) 0.1679(5) -0.5236(14) 0.047(3) Uani d DU 1 1
H H9B -0.8268 0.1759 -0.4537 0.056 Uiso calc R 1 1
H H9A -0.8915 0.2419 -0.5508 0.056 Uiso calc R 1 1

loop_
_atom_site_aniso_label
_atom_site_aniso_U_11
_atom_site_aniso_U_22
_atom_site_aniso_U_33
_atom_site_aniso_U_12
_atom_site_aniso_U_13
_atom_site_aniso_U_23
Pt1 0.02580(12) 0.02219(12) 0.0585(17) -0.00195(12) -0.0023(3) 0.0001(3)
Br1 0.0651(5) 0.0403(4) 0.067(5) 0.0106(4) 0.0003(13) -0.0091(11)
Br2 0.0394(4) 0.0560(5) 0.073(5) 0.0020(4) -0.0143(11) 0.0034(13)
S1 0.0374(9) 0.0371(10) 0.069(8) -0.0037(7) 0.003(2) 0.006(2)
C2 0.026(3) 0.034(3) 0.071(10) -0.005(2) -0.004(5) -0.003(5)
C3 0.024(3) 0.035(3) 0.067(9) 0.000(2) -0.003(4) -0.006(5)
S4 0.0285(8) 0.0261(8) 0.065(5) 0.0064(7) -0.002(2) -0.004(2)
C5 0.038(3) 0.040(3) 0.060(5) 0.008(3) 0.002(4) 0.006(6)
C6 0.036(3) 0.036(3) 0.060(5) 0.007(3) 0.003(5) -0.002(5)
S7 0.0242(7) 0.0293(8) 0.069(5) 0.0017(7) 0.002(2) 0.0025(19)
C8 0.036(3) 0.026(2) 0.072(8) 0.006(3) -0.003(5) 0.000(4)
C9 0.046(3) 0.025(3) 0.069(10) -0.001(2) -0.003(5) 0.001(5)

loop_
_atom_type_symbol
_atom_type_description
_atom_type_scat_dispersion_real
_atom_type_scat_dispersion_imag
_atom_type_scat_source
C C 0.0033 0.0016 'International Tables Vol C Tables 4.2.6.8 and 6.1.1.4'
H H 0.0000 0.0000 'International Tables Vol C Tables 4.2.6.8 and 6.1.1.4'
S S 0.1246 0.1234 'International Tables Vol C Tables 4.2.6.8 and 6.1.1.4'
Br Br -0.2901 2.4595 'International Tables Vol C Tables 4.2.6.8 and 6.1.1.4'
Pt Pt -1.7033 8.3905 'International Tables Vol C Tables 4.2.6.8 and 6.1.1.4'

loop_
_geom_angle_atom_site_label_1
_geom_angle_atom_site_label_2
_geom_angle_atom_site_label_3
_geom_angle_site_symmetry_3
_geom_angle
S4 Pt1 S7 . 87.7(3)
S4 Pt1 Br1 . 89.9(2)
S7 Pt1 Br1 . 175.39(11)
S4 Pt1 Br2 . 176.66(9)
S7 Pt1 Br2 . 91.7(2)
Br1 Pt1 Br2 . 90.50(19)
S4 Pt1 S1 . 80.78(12)
S7 Pt1 S1 . 78.01(12)
Br1 Pt1 S1 . 105.46(11)
Br2 Pt1 S1 . 102.32(11)
S4 Pt1 S4 4_444 88.72(10)
S7 Pt1 S4 4_444 75.96(13)
Br1 Pt1 S4 4_444 100.08(11)
Br2 Pt1 S4 4_444 87.95(14)
S1 Pt1 S4 4_444 152.25(19)
C9 S1 C2 . 101.5(7)
C9 S1 Pt1 . 92.1(2)
C2 S1 Pt1 . 89.6(2)
C3 C2 S1 . 115.3(10)
C3 C2 H2A . 108.4
S1 C2 H2A . 108.4
C3 C2 H2B . 108.5
S1 C2 H2B . 108.5
H2A C2 H2B . 107.5
C2 C3 S4 . 118.9(5)
C2 C3 H3B . 107.6
S4 C3 H3B . 107.6
C2 C3 H3A . 107.6
S4 C3 H3A . 107.6
H3B C3 H3A . 107.0
C3 S4 C5 . 105.0(8)
C3 S4 Pt1 . 107.0(6)
C5 S4 Pt1 . 106.9(3)
C6 C5 S4 . 114.6(8)
C6 C5 H5A . 108.6
S4 C5 H5A . 108.6
C6 C5 H5B . 108.6
S4 C5 H5B . 108.6
H5A C5 H5B . 107.6
C5 C6 S7 . 112.5(8)
C5 C6 H6A . 109.1
S7 C6 H6A . 109.1
C5 C6 H6B . 109.1
S7 C6 H6B . 109.1
H6A C6 H6B . 107.8
C8 S7 C6 . 103.6(7)
C8 S7 Pt1 . 105.6(7)
C6 S7 Pt1 . 108.6(3)
C9 C8 S7 . 120.3(5)
C9 C8 H8B . 107.3
S7 C8 H8B . 107.3
C9 C8 H8A . 107.2
S7 C8 H8A . 107.3
H8B C8 H8A . 106.9
C8 C9 S1 . 117.1(8)
C8 C9 H9B . 108.0
S1 C9 H9B . 108.0
C8 C9 H9A . 108.0
S1 C9 H9A . 108.0
H9B C9 H9A . 107.3

loop_
_geom_bond_atom_site_label_1
_geom_bond_atom_site_label_2
_geom_bond_site_symmetry_2
_geom_bond_distance
Pt1 S4 . 2.252(6)
Pt1 S7 . 2.267(7)
Pt1 Br1 . 2.469(4)
Pt1 Br2 . 2.477(4)
Pt1 S1 . 3.1947(19)
Pt1 S4 4_444 3.539(4)
S1 C9 . 1.817(9)
S1 C2 . 1.816(10)
C2 C3 . 1.516(7)
C2 H2A . 0.9700
C2 H2B . 0.9700
C3 S4 . 1.791(6)
C3 H3B . 0.9700
C3 H3A . 0.9700
S4 C5 . 1.827(11)
C5 C6 . 1.508(7)
C5 H5A . 0.9700
C5 H5B . 0.9700
C6 S7 . 1.822(10)
C6 H6A . 0.9700
C6 H6B . 0.9700
S7 C8 . 1.795(7)
C8 C9 . 1.503(6)
C8 H8B . 0.9700
C8 H8A . 0.9700
C9 H9B . 0.9700
C9 H9A . 0.9700

loop_
_geom_torsion_atom_site_label_1
_geom_torsion_atom_site_label_2
_geom_torsion_atom_site_label_3
_geom_torsion_atom_site_label_4
_geom_torsion_site_symmetry_1
_geom_torsion
S4 Pt1 S1 C9 . -103.9(6)
S7 Pt1 S1 C9 . -14.3(5)
Br1 Pt1 S1 C9 . 168.8(5)
Br2 Pt1 S1 C9 . 74.8(5)
S4 Pt1 S1 C9 4_444 -34.8(6)
S4 Pt1 S1 C2 . -2.4(4)
S7 Pt1 S1 C2 . 87.2(4)
Br1 Pt1 S1 C2 . -89.7(4)
Br2 Pt1 S1 C2 . 176.3(4)
S4 Pt1 S1 C2 4_444 66.7(4)
C9 S1 C2 C3 . 124.3(8)
Pt1 S1 C2 C3 . 32.2(8)
S1 C2 C3 S4 . -65.2(18)
C2 C3 S4 C5 . -56.3(17)
C2 C3 S4 Pt1 . 57.1(17)
S7 Pt1 S4 C3 . -99.7(6)
Br1 Pt1 S4 C3 . 84.2(6)
Br2 Pt1 S4 C3 . -18E1(10)
S1 Pt1 S4 C3 . -21.5(6)
S4 Pt1 S4 C3 4_444 -175.7(6)
S7 Pt1 S4 C5 . 12.4(3)
Br1 Pt1 S4 C5 . -163.7(3)
Br2 Pt1 S4 C5 . -68(3)
S1 Pt1 S4 C5 . 90.6(3)
S4 Pt1 S4 C5 4_444 -63.6(3)
C3 S4 C5 C6 . 82.8(7)
Pt1 S4 C5 C6 . -30.7(6)
S4 C5 C6 S7 . 35.0(8)
C5 C6 S7 C8 . -134.8(7)
C5 C6 S7 Pt1 . -22.8(7)
S4 Pt1 S7 C8 . 114.1(5)
Br1 Pt1 S7 C8 . 172.2(12)
Br2 Pt1 S7 C8 . -69.2(5)
S1 Pt1 S7 C8 . 33.0(5)
S4 Pt1 S7 C8 4_444 -156.7(5)
S4 Pt1 S7 C6 . 3.5(3)
Br1 Pt1 S7 C6 . 61.6(13)
Br2 Pt1 S7 C6 . -179.8(3)
S1 Pt1 S7 C6 . -77.6(3)
S4 Pt1 S7 C6 4_444 92.8(3)
C6 S7 C8 C9 . 50.5(18)
Pt1 S7 C8 C9 . -63.6(17)
S7 C8 C9 S1 . 51(2)
C2 S1 C9 C8 . -103.9(12)
Pt1 S1 C9 C8 . -13.9(12)
